data_8101072
loop_
_publ_author_name
'Zukerman-Schpector, J.'

_publ_section_title
;
Crystal structure of carbomethoxy-6-hydroxy-1,2,5,5-tetramethyl-1,
2,3,5,6,7,8,8a-octahydronaphtalene, C~16~H~26~O~3~
;
_journal_issue 4
_journal_name_full 'Zeitschrift f\"ur Kristallographie - New Crystal Structures'
_journal_page_first 581
_journal_page_last 582
_journal_volume 216
_journal_year 2001
_chemical_formula_moiety 'C16 H26 O3'
_chemical_formula_structural 'C16 H26 O3'
_chemical_formula_sum 'C16 H26 O3'
_chemical_formula_weight 266.37
_chemical_melting_point 370.5(5)
_space_group_IT_number 15
_symmetry_cell_setting monoclinic
_symmetry_space_group_name_Hall '-C 2yc'
_symmetry_space_group_name_H-M 'C 1 2/c 1'
_cell_angle_alpha 90.00
_cell_angle_beta 114.070(10)
_cell_angle_gamma 90.00
_cell_formula_units_Z 8
_cell_length_a 27.370(2)
_cell_length_b 6.4460(9)
_cell_length_c 18.660(2)
_cell_volume 3005.9(6)
_diffrn_ambient_temperature 291(1)
_exptl_crystal_density_diffrn 1.177
_refine_ls_R_factor_obs 0.0506
_refine_ls_wR_factor_obs 0.1264
_cod_depositor_comments
;
The following automatic conversions were performed:

'_chemical_melting_point' value '370-371' was changed to '370.5(5)' -
the average value was taken and precision was estimated.

Automatic conversion script
Id: cif_fix_values 1646 2011-03-28 12:23:43Z adriana 
;
_cod_original_sg_symbol_H-M 'C 2/c'
_cod_database_code 8101072

loop_
_symmetry_equiv_pos_as_xyz
'x, y, z'
'-x, y, -z+1/2'
'x+1/2, y+1/2, z'
'-x+1/2, y+1/2, -z+1/2'
'-x, -y, -z'
'x, -y, z-1/2'
'-x+1/2, -y+1/2, -z'
'x+1/2, -y+1/2, z-1/2'

loop_
_atom_site_label
_atom_site_type_symbol
_atom_site_fract_x
_atom_site_fract_y
_atom_site_fract_z
_atom_site_U_iso_or_equiv
_atom_site_adp_type
_atom_site_occupancy
_atom_site_symmetry_multiplicity
_atom_site_calc_flag
_atom_site_refinement_flags
_atom_site_disorder_assembly
_atom_site_disorder_group
O1 O 0.07069(8) -0.3603(3) 0.88493(11) 0.0600(6) Uani 1 8 d . . .
H1O1 H 0.0799 -0.3426 0.9427 0.072 Uiso 1 8 d R . .
O2 O 0.08460(8) 0.3546(3) 1.14046(11) 0.0534(5) Uani 1 8 d . . .
O3 O 0.08807(11) 0.5335(3) 1.04193(12) 0.0759(7) Uani 1 8 d . . .
C1 C 0.13269(10) 0.2032(4) 1.07209(13) 0.0399(6) Uani 1 8 d . . .
C2 C 0.18961(11) 0.2896(5) 1.09352(15) 0.0537(7) Uani 1 8 d . . .
H2 H 0.1869 0.3968 1.0548 0.064 Uiso 1 8 calc R . .
C3 C 0.22484(11) 0.1175(6) 1.08477(17) 0.0675(9) Uani 1 8 d . . .
H3A H 0.2583 0.1768 1.0883 0.081 Uiso 1 8 calc R . .
H3B H 0.2330 0.0197 1.1276 0.081 Uiso 1 8 calc R . .
C4 C 0.19856(11) 0.0045(5) 1.00826(15) 0.0557(7) Uani 1 8 d . . .
H4 H 0.2198 -0.0822 0.9931 0.067 Uiso 1 8 calc R . .
C4A C 0.14702(10) 0.0198(4) 0.96062(14) 0.0412(6) Uani 1 8 d . . .
C5 C 0.12436(10) -0.0626(4) 0.87631(13) 0.0427(6) Uani 1 8 d . . .
C6 C 0.06840(10) -0.1587(4) 0.85266(14) 0.0460(6) Uani 1 8 d . . .
H6 H 0.0531 -0.1749 0.7955 0.055 Uiso 1 8 calc R . .
C7 C 0.03099(10) -0.0183(4) 0.87169(15) 0.0488(7) Uani 1 8 d . . .
H7A H -0.0031 -0.0876 0.8581 0.059 Uiso 1 8 calc R . .
H7B H 0.0246 0.1075 0.8406 0.059 Uiso 1 8 calc R . .
C8 C 0.05454(10) 0.0374(4) 0.95831(14) 0.0427(6) Uani 1 8 d . . .
H8A H 0.0587 -0.0878 0.9891 0.051 Uiso 1 8 calc R . .
H8B H 0.0300 0.1283 0.9688 0.051 Uiso 1 8 calc R . .
C8A C 0.10875(9) 0.1449(4) 0.98363(13) 0.0363(5) Uani 1 8 d . . .
H8A1 H 0.1023 0.2755 0.9543 0.044 Uiso 1 8 calc R . .
C9 C 0.09939(11) 0.3797(4) 1.08197(14) 0.0440(6) Uani 1 8 d . . .
C10 C 0.05473(14) 0.5229(5) 1.1540(2) 0.0704(9) Uani 1 8 d . . .
H10A H 0.0759 0.6470 1.1656 0.106 Uiso 1 8 calc R . .
H10B H 0.0459 0.4893 1.1974 0.106 Uiso 1 8 calc R . .
H10C H 0.0224 0.5445 1.1078 0.106 Uiso 1 8 calc R . .
C11 C 0.13376(12) 0.0172(4) 1.12407(15) 0.0527(7) Uani 1 8 d . . .
H11A H 0.1551 0.0506 1.1780 0.079 Uiso 1 8 calc R . .
H11B H 0.1488 -0.1008 1.1090 0.079 Uiso 1 8 calc R . .
H11C H 0.0980 -0.0147 1.1177 0.079 Uiso 1 8 calc R . .
C12 C 0.21526(13) 0.3904(6) 1.17492(18) 0.0775(10) Uani 1 8 d . . .
H12A H 0.2175 0.2904 1.2143 0.116 Uiso 1 8 calc R . .
H12B H 0.1938 0.5058 1.1773 0.116 Uiso 1 8 calc R . .
H12C H 0.2506 0.4381 1.1841 0.116 Uiso 1 8 calc R . .
C13 C 0.16047(12) -0.2246(5) 0.86271(18) 0.0656(9) Uani 1 8 d . . .
H13A H 0.1942 -0.1624 0.8709 0.098 Uiso 1 8 calc R . .
H13B H 0.1437 -0.2756 0.8099 0.098 Uiso 1 8 calc R . .
H13C H 0.1662 -0.3375 0.8988 0.098 Uiso 1 8 calc R . .
C14 C 0.11895(12) 0.1232(5) 0.82134(15) 0.0595(8) Uani 1 8 d . . .
H14A H 0.1539 0.1760 0.8309 0.089 Uiso 1 8 calc R . .
H14B H 0.0981 0.2303 0.8313 0.089 Uiso 1 8 calc R . .
H14C H 0.1015 0.0788 0.7677 0.089 Uiso 1 8 calc R . .

loop_
_atom_site_aniso_label
_atom_site_aniso_U_11
_atom_site_aniso_U_22
_atom_site_aniso_U_33
_atom_site_aniso_U_23
_atom_site_aniso_U_13
_atom_site_aniso_U_12
O1 0.0808(14) 0.0390(10) 0.0595(12) -0.0045(9) 0.0279(11) -0.0064(10)
O2 0.0722(13) 0.0418(10) 0.0552(11) -0.0010(9) 0.0351(10) 0.0007(9)
O3 0.141(2) 0.0381(11) 0.0614(13) 0.0104(10) 0.0541(14) 0.0191(12)
C1 0.0492(15) 0.0343(12) 0.0343(13) 0.0009(10) 0.0153(11) -0.0029(11)
C2 0.0554(17) 0.0572(17) 0.0414(14) -0.0058(13) 0.0127(13) -0.0144(14)
C3 0.0470(17) 0.091(2) 0.0542(18) -0.0112(17) 0.0104(14) 0.0011(17)
C4 0.0461(16) 0.0679(19) 0.0493(15) -0.0054(14) 0.0156(13) 0.0069(14)
C4A 0.0441(14) 0.0391(13) 0.0383(13) 0.0017(11) 0.0147(12) -0.0011(11)
C5 0.0497(15) 0.0446(14) 0.0349(13) -0.0008(11) 0.0183(12) 0.0051(12)
C6 0.0542(16) 0.0421(14) 0.0343(13) -0.0014(11) 0.0104(12) 0.0003(12)
C7 0.0417(14) 0.0509(15) 0.0454(14) -0.0041(12) 0.0091(12) -0.0022(13)
C8 0.0418(14) 0.0402(13) 0.0464(14) -0.0030(11) 0.0182(11) -0.0002(11)
C8A 0.0430(13) 0.0312(12) 0.0321(12) 0.0024(10) 0.0126(10) 0.0002(10)
C9 0.0621(16) 0.0317(13) 0.0345(13) -0.0026(11) 0.0161(12) -0.0075(12)
C10 0.096(2) 0.0468(17) 0.090(2) -0.0079(16) 0.060(2) 0.0018(17)
C11 0.0736(19) 0.0397(14) 0.0428(15) 0.0063(12) 0.0216(14) 0.0061(13)
C12 0.072(2) 0.092(2) 0.0555(19) -0.0242(18) 0.0121(16) -0.025(2)
C13 0.066(2) 0.075(2) 0.0566(18) -0.0125(16) 0.0254(16) 0.0090(16)
C14 0.075(2) 0.0637(18) 0.0415(15) 0.0051(14) 0.0254(14) -0.0067(16)

loop_
_geom_bond_atom_site_label_1
_geom_bond_atom_site_label_2
_geom_bond_distance
_geom_bond_site_symmetry_2
_geom_bond_publ_flag
O1 C6 1.423(3) . ?
O2 C9 1.320(3) . ?
O2 C10 1.441(3) . ?
O3 C9 1.203(3) . ?
C1 C9 1.515(3) . ?
C1 C11 1.535(3) . ?
C1 C2 1.546(4) . ?
C1 C8A 1.553(3) . ?
C2 C3 1.521(4) . ?
C2 C12 1.534(4) . ?
C3 C4 1.499(4) . ?
C4 C4A 1.329(4) . ?
C4A C8A 1.516(3) . ?
C4A C5 1.532(3) . ?
C5 C13 1.528(4) . ?
C5 C6 1.540(4) . ?
C5 C14 1.544(3) . ?
C6 C7 1.513(4) . ?
C7 C8 1.519(3) . ?
C8 C8A 1.527(3) . ?

loop_
_cod_related_entry_id
_cod_related_entry_database
_cod_related_entry_code
1 ChemSpider 4416619
